data_4061271
loop_
_publ_author_name
'Ionkin, Alex S.'
'Marshall, William J.'

_publ_section_title
;
 Rare Organometallic Complex of Divalent, Four-Coordinate Iridium:
 Synthesis, Structural Characterization, and First Insights into Reactivity
;
_journal_coden_ASTM ORGND7
_journal_issue 25
_journal_name_full Organometallics
_journal_page_first 6031
_journal_page_last 6041
_journal_paper_doi 10.1021/om049444k
_journal_volume 23
_journal_year 2004
_chemical_formula_sum 'C39 H65 F12 Ir N2 O3.5 P2'
_chemical_formula_weight 1100.07
_space_group_IT_number 15
_symmetry_cell_setting monoclinic
_symmetry_space_group_name_Hall '-C 2yc'
_symmetry_space_group_name_H-M 'C 1 2/c 1'
_cell_angle_alpha 90.00
_cell_angle_beta 105.500(6)
_cell_angle_gamma 90.00
_cell_formula_units_Z 8
_cell_length_a 22.181(8)
_cell_length_b 19.728(7)
_cell_length_c 21.614(7)
_cell_measurement_temperature 293(2)
_cell_volume 9114(5)
_diffrn_ambient_temperature 293(2)
_exptl_crystal_density_diffrn 1.603
_cod_depositor_comments
;
The following automatic conversions were performed:
'_symmetry_cell_setting' value 'Monoclinic' changed to 'monoclinic'
according to '/home/saulius/struct/CIF-dictionaries/cif_core.dic'
dictionary named 'cif_core.dic' version 2.4.1 from 2010-06-29.

Automatic conversion script
Id: cif_fix_enum 1527 2010-12-29 10:47:43Z saulius 
;
_cod_original_sg_symbol_H-M 'C 2/c'
_cod_original_formula_sum 'C39 H65 F12 Ir N2 O3.50 P2'
_cod_database_code 4061271

loop_
_symmetry_equiv_pos_as_xyz
'x, y, z'
'-x, y, -z+1/2'
'x+1/2, y+1/2, z'
'-x+1/2, y+1/2, -z+1/2'
'-x, -y, -z'
'x, -y, z-1/2'
'-x+1/2, -y+1/2, -z'
'x+1/2, -y+1/2, z-1/2'

loop_
_atom_site_label
_atom_site_type_symbol
_atom_site_fract_x
_atom_site_fract_y
_atom_site_fract_z
_atom_site_U_iso_or_equiv
_atom_site_adp_type
_atom_site_occupancy
_atom_site_symmetry_multiplicity
_atom_site_calc_flag
_atom_site_refinement_flags
_atom_site_disorder_assembly
_atom_site_disorder_group
Ir1 Ir 0.230884(14) 0.497035(16) 0.030018(14) 0.02662(11) Uani 1 1 d . . .
P1 P 0.18973(10) 0.54519(10) -0.07099(10) 0.0295(5) Uani 1 1 d . . .
P2 P 0.29006(10) 0.47465(11) 0.13430(11) 0.0328(5) Uani 1 1 d . . .
F1 F 0.3181(3) 0.3384(2) -0.0825(3) 0.0518(14) Uani 1 1 d . . .
F2 F 0.2231(3) 0.3636(2) -0.1296(3) 0.0496(14) Uani 1 1 d . . .
F3 F 0.2959(3) 0.3937(3) -0.1719(2) 0.0528(14) Uani 1 1 d . . .
F4 F 0.3995(2) 0.4383(3) -0.0441(3) 0.0550(15) Uani 1 1 d . . .
F5 F 0.3658(2) 0.5377(3) -0.0324(3) 0.0555(15) Uani 1 1 d . . .
F6 F 0.3660(2) 0.5015(3) -0.1263(3) 0.0571(15) Uani 1 1 d . . .
F7 F 0.2549(3) 0.6590(3) 0.1166(3) 0.0552(15) Uani 1 1 d . . .
F8 F 0.1593(3) 0.6819(3) 0.1103(3) 0.0611(16) Uani 1 1 d . . .
F9 F 0.2245(3) 0.6703(3) 0.2018(3) 0.0620(17) Uani 1 1 d . . .
F10 F 0.0857(2) 0.5857(3) 0.1336(3) 0.0574(15) Uani 1 1 d . . .
F11 F 0.1482(3) 0.5780(3) 0.2283(3) 0.0596(16) Uani 1 1 d . . .
F12 F 0.1245(3) 0.4904(3) 0.1679(3) 0.0520(14) Uani 1 1 d . . .
O1 O 0.2824(2) 0.4389(3) -0.0175(3) 0.0322(13) Uani 1 1 d . . .
O2 O 0.1741(2) 0.5479(3) 0.0764(3) 0.0314(13) Uani 1 1 d . . .
N1 N 0.1652(3) 0.4093(3) 0.0187(3) 0.0342(17) Uani 1 1 d . . .
N2 N 0.0330(3) 0.2532(3) -0.0248(4) 0.0393(18) Uani 1 1 d . B .
C1 C 0.2877(4) 0.4551(4) -0.0771(4) 0.0300(18) Uani 1 1 d . . .
C2 C 0.2398(4) 0.5056(4) -0.1175(4) 0.0309(18) Uani 1 1 d . . .
H2A H 0.2134 0.4820 -0.1542 0.037 Uiso 1 1 calc R . .
H2B H 0.2621 0.5409 -0.1335 0.037 Uiso 1 1 calc R . .
C3 C 0.2816(5) 0.3878(5) -0.1151(5) 0.044(2) Uani 1 1 d . . .
C4 C 0.3545(4) 0.4826(5) -0.0715(5) 0.042(2) Uani 1 1 d . . .
C5 C 0.2029(4) 0.6402(4) -0.0794(4) 0.040(2) Uani 1 1 d . . .
C6 C 0.2674(4) 0.6604(4) -0.0383(5) 0.048(3) Uani 1 1 d . . .
H6A H 0.2755 0.7069 -0.0465 0.073 Uiso 1 1 calc R . .
H6B H 0.2986 0.6320 -0.0486 0.073 Uiso 1 1 calc R . .
H6C H 0.2690 0.6550 0.0063 0.073 Uiso 1 1 calc R . .
C7 C 0.2003(6) 0.6619(5) -0.1486(5) 0.058(3) Uani 1 1 d . . .
H7A H 0.2106 0.7091 -0.1492 0.087 Uiso 1 1 calc R . .
H7B H 0.1589 0.6544 -0.1758 0.087 Uiso 1 1 calc R . .
H7C H 0.2297 0.6356 -0.1640 0.087 Uiso 1 1 calc R . .
C8 C 0.1549(4) 0.6791(5) -0.0560(5) 0.050(3) Uani 1 1 d . . .
H8A H 0.1654 0.7265 -0.0533 0.076 Uiso 1 1 calc R . .
H8B H 0.1542 0.6628 -0.0143 0.076 Uiso 1 1 calc R . .
H8C H 0.1143 0.6729 -0.0854 0.076 Uiso 1 1 calc R . .
C9 C 0.1060(4) 0.5266(5) -0.1180(4) 0.039(2) Uani 1 1 d . . .
C10 C 0.0818(4) 0.5608(5) -0.1821(4) 0.050(3) Uani 1 1 d . . .
H10A H 0.0414 0.5428 -0.2034 0.075 Uiso 1 1 calc R . .
H10B H 0.1102 0.5528 -0.2079 0.075 Uiso 1 1 calc R . .
H10C H 0.0784 0.6087 -0.1758 0.075 Uiso 1 1 calc R . .
C11 C 0.0637(4) 0.5460(5) -0.0744(4) 0.045(2) Uani 1 1 d . . .
H11A H 0.0261 0.5194 -0.0858 0.067 Uiso 1 1 calc R . .
H11B H 0.0532 0.5933 -0.0798 0.067 Uiso 1 1 calc R . .
H11C H 0.0856 0.5375 -0.0304 0.067 Uiso 1 1 calc R . .
C12 C 0.0999(4) 0.4491(4) -0.1304(4) 0.040(2) Uani 1 1 d . . .
H12A H 0.0565 0.4366 -0.1421 0.060 Uiso 1 1 calc R . .
H12B H 0.1213 0.4253 -0.0921 0.060 Uiso 1 1 calc R . .
H12C H 0.1181 0.4374 -0.1646 0.060 Uiso 1 1 calc R . .
C13 C 0.1948(4) 0.5679(4) 0.1397(4) 0.0321(19) Uani 1 1 d . . .
C14 C 0.2522(4) 0.5310(4) 0.1816(4) 0.0337(19) Uani 1 1 d . . .
H14A H 0.2396 0.5042 0.2136 0.040 Uiso 1 1 calc R . .
H14B H 0.2824 0.5643 0.2040 0.040 Uiso 1 1 calc R . .
C15 C 0.2074(5) 0.6448(5) 0.1425(5) 0.048(2) Uani 1 1 d . . .
C16 C 0.1382(5) 0.5565(5) 0.1673(5) 0.047(2) Uani 1 1 d . . .
C17 C 0.2876(4) 0.3871(4) 0.1709(4) 0.040(2) Uani 1 1 d . . .
C18 C 0.2206(4) 0.3723(5) 0.1727(5) 0.049(3) Uani 1 1 d . . .
H18A H 0.2177 0.3265 0.1865 0.074 Uiso 1 1 calc R . .
H18B H 0.1929 0.3784 0.1306 0.074 Uiso 1 1 calc R . .
H18C H 0.2090 0.4028 0.2022 0.074 Uiso 1 1 calc R . .
C19 C 0.3286(5) 0.3772(5) 0.2403(4) 0.052(3) Uani 1 1 d . . .
H19A H 0.3173 0.3356 0.2573 0.078 Uiso 1 1 calc R . .
H19B H 0.3221 0.4144 0.2664 0.078 Uiso 1 1 calc R . .
H19C H 0.3718 0.3756 0.2403 0.078 Uiso 1 1 calc R . .
C20 C 0.3075(5) 0.3353(4) 0.1268(5) 0.049(3) Uani 1 1 d . . .
H20A H 0.2936 0.2909 0.1348 0.074 Uiso 1 1 calc R . .
H20B H 0.3523 0.3354 0.1353 0.074 Uiso 1 1 calc R . .
H20C H 0.2891 0.3474 0.0827 0.074 Uiso 1 1 calc R . .
C21 C 0.3747(4) 0.5043(5) 0.1568(5) 0.042(2) Uani 1 1 d . . .
C22 C 0.4033(5) 0.5139(5) 0.2305(5) 0.054(3) Uani 1 1 d . . .
H22A H 0.4448 0.5322 0.2382 0.082 Uiso 1 1 calc R . .
H22B H 0.4052 0.4709 0.2517 0.082 Uiso 1 1 calc R . .
H22C H 0.3777 0.5445 0.2469 0.082 Uiso 1 1 calc R . .
C23 C 0.4133(5) 0.4543(5) 0.1300(6) 0.061(3) Uani 1 1 d . . .
H23A H 0.4529 0.4743 0.1308 0.092 Uiso 1 1 calc R . .
H23B H 0.3914 0.4431 0.0866 0.092 Uiso 1 1 calc R . .
H23C H 0.4199 0.4138 0.1556 0.092 Uiso 1 1 calc R . .
C24 C 0.3795(5) 0.5736(5) 0.1270(5) 0.056(3) Uani 1 1 d . . .
H24A H 0.4210 0.5912 0.1437 0.085 Uiso 1 1 calc R . .
H24B H 0.3499 0.6041 0.1374 0.085 Uiso 1 1 calc R . .
H24C H 0.3706 0.5691 0.0812 0.085 Uiso 1 1 calc R . .
C25 C 0.1779(4) 0.3487(4) -0.0036(4) 0.0316(19) Uani 1 1 d . . .
H25A H 0.2173 0.3427 -0.0104 0.038 Uiso 1 1 calc R . .
C26 C 0.1367(4) 0.2951(4) -0.0172(4) 0.0297(18) Uani 1 1 d . . .
H26A H 0.1487 0.2540 -0.0312 0.036 Uiso 1 1 calc R . .
C27 C 0.0758(4) 0.3033(4) -0.0094(4) 0.0326(19) Uani 1 1 d . . .
C28 C 0.0637(4) 0.3657(4) 0.0160(4) 0.036(2) Uani 1 1 d . . .
H28A H 0.0252 0.3733 0.0243 0.044 Uiso 1 1 calc R . .
C29 C 0.1080(4) 0.4152(4) 0.0287(4) 0.0339(19) Uani 1 1 d . . .
H29A H 0.0981 0.4560 0.0453 0.041 Uiso 1 1 calc R . .
C30 C 0.0434(4) 0.1883(4) -0.0514(5) 0.043(2) Uani 1 1 d . . .
H30A H 0.0832 0.1687 -0.0285 0.051 Uiso 1 1 calc R A 1
H30B H 0.0416 0.1919 -0.0967 0.051 Uiso 1 1 calc R A 1
C31 C -0.0134(8) 0.1460(9) -0.0406(10) 0.035(4) Uiso 0.50 1 d P B 1
H31A H -0.0098 0.1375 0.0045 0.042 Uiso 0.50 1 calc PR B 1
H31B H -0.0199 0.1038 -0.0644 0.042 Uiso 0.50 1 calc PR B 1
C32 C -0.0665(9) 0.2034(10) -0.0716(10) 0.044(5) Uiso 0.50 1 d P B 1
H32A H -0.0691 0.2132 -0.1162 0.053 Uiso 0.50 1 calc PR B 1
H32B H -0.1075 0.1921 -0.0667 0.053 Uiso 0.50 1 calc PR B 1
C31' C -0.0215(9) 0.1562(10) -0.0740(11) 0.049(5) Uiso 0.50 1 d P B 2
H31C H -0.0201 0.1084 -0.0632 0.059 Uiso 0.50 1 calc PR B 2
H31D H -0.0384 0.1612 -0.1201 0.059 Uiso 0.50 1 calc PR B 2
C32' C -0.0609(11) 0.1961(12) -0.0375(12) 0.061(6) Uiso 0.50 1 d P B 2
H32C H -0.1036 0.2004 -0.0637 0.074 Uiso 0.50 1 calc PR B 2
H32D H -0.0612 0.1727 0.0019 0.074 Uiso 0.50 1 calc PR B 2
C33 C -0.0320(4) 0.2634(5) -0.0230(6) 0.062(3) Uani 1 1 d . . .
H33A H -0.0474 0.3078 -0.0388 0.074 Uiso 1 1 calc R B 1
H33B H -0.0369 0.2571 0.0199 0.074 Uiso 1 1 calc R B 1
O40 O 0.498(4) 0.1780(13) 0.268(3) 0.25(3) Uani 0.50 1 d P . .
C41 C 0.4686(7) 0.2824(6) 0.2338(12) 0.137(8) Uani 1 1 d . . .
C40 C 0.4451(10) 0.2146(11) 0.2251(14) 0.192(12) Uani 1 1 d . . .
O34 O -0.0017(4) 0.2860(4) 0.1506(5) 0.094(3) Uani 1 1 d . . .
C35 C 0.0608(6) 0.2998(6) 0.1836(7) 0.081(4) Uani 1 1 d . . .
H35A H 0.0632 0.3159 0.2266 0.097 Uiso 1 1 calc R . .
H35B H 0.0777 0.3345 0.1612 0.097 Uiso 1 1 calc R . .
C36 C 0.0966(6) 0.2374(8) 0.1868(10) 0.133(7) Uani 1 1 d . . .
H36A H 0.1184 0.2269 0.2309 0.160 Uiso 1 1 calc R . .
H36B H 0.1271 0.2417 0.1622 0.160 Uiso 1 1 calc R . .
C37 C 0.0506(6) 0.1838(7) 0.1594(8) 0.105(5) Uani 1 1 d . . .
H37A H 0.0555 0.1687 0.1183 0.126 Uiso 1 1 calc R . .
H37B H 0.0558 0.1452 0.1882 0.126 Uiso 1 1 calc R . .
C38 C -0.0101(6) 0.2150(6) 0.1518(7) 0.082(4) Uani 1 1 d . . .
H38A H -0.0390 0.2000 0.1121 0.099 Uiso 1 1 calc R . .
H38B H -0.0270 0.2025 0.1872 0.099 Uiso 1 1 calc R . .
H1 H 0.2832 0.5565 0.0434 0.104 Uiso 1 1 d . . .

loop_
_atom_site_aniso_label
_atom_site_aniso_U_11
_atom_site_aniso_U_22
_atom_site_aniso_U_33
_atom_site_aniso_U_23
_atom_site_aniso_U_13
_atom_site_aniso_U_12
Ir1 0.02578(16) 0.02597(17) 0.03017(17) -0.00274(16) 0.01107(11) -0.00263(16)
P1 0.0308(12) 0.0261(11) 0.0332(12) -0.0011(9) 0.0115(10) 0.0006(9)
P2 0.0303(12) 0.0323(11) 0.0355(13) -0.0030(9) 0.0082(10) -0.0012(9)
F1 0.065(4) 0.034(3) 0.054(3) -0.001(3) 0.011(3) 0.018(3)
F2 0.055(4) 0.036(3) 0.058(4) -0.010(3) 0.016(3) -0.005(3)
F3 0.069(4) 0.056(3) 0.040(3) 0.000(3) 0.026(3) 0.018(3)
F4 0.034(3) 0.057(3) 0.078(4) 0.019(3) 0.021(3) 0.012(3)
F5 0.042(3) 0.049(3) 0.079(4) -0.007(3) 0.024(3) -0.010(3)
F6 0.046(3) 0.077(4) 0.060(3) 0.021(3) 0.034(3) -0.001(3)
F7 0.060(4) 0.041(3) 0.070(4) -0.008(3) 0.026(3) -0.009(3)
F8 0.060(4) 0.033(3) 0.079(4) 0.001(3) 0.000(3) 0.014(3)
F9 0.087(5) 0.046(3) 0.049(4) -0.018(3) 0.010(3) 0.001(3)
F10 0.042(3) 0.073(4) 0.061(4) 0.015(3) 0.021(3) 0.017(3)
F11 0.070(4) 0.071(4) 0.046(3) -0.003(3) 0.030(3) 0.008(3)
F12 0.051(3) 0.049(4) 0.065(4) 0.003(3) 0.030(3) -0.005(3)
O1 0.035(3) 0.029(3) 0.038(3) 0.000(3) 0.019(3) 0.004(2)
O2 0.035(3) 0.030(3) 0.033(3) -0.006(2) 0.015(3) 0.003(2)
N1 0.031(4) 0.028(4) 0.046(5) 0.000(3) 0.015(3) -0.005(3)
N2 0.031(4) 0.029(4) 0.060(5) -0.004(4) 0.017(4) -0.005(3)
C1 0.028(4) 0.028(4) 0.036(5) 0.006(4) 0.011(4) -0.003(3)
C2 0.044(5) 0.028(4) 0.027(4) 0.000(4) 0.022(4) 0.000(4)
C3 0.047(6) 0.036(5) 0.050(6) -0.001(4) 0.016(5) 0.015(5)
C4 0.036(5) 0.043(6) 0.053(6) 0.013(4) 0.019(5) 0.008(4)
C5 0.048(6) 0.028(5) 0.046(6) 0.001(4) 0.015(5) 0.000(4)
C6 0.045(6) 0.027(5) 0.074(8) -0.001(5) 0.019(5) -0.004(4)
C7 0.097(9) 0.031(5) 0.048(6) 0.004(5) 0.023(6) -0.002(5)
C8 0.050(6) 0.037(5) 0.062(7) -0.003(5) 0.011(5) 0.007(5)
C9 0.029(5) 0.038(5) 0.049(6) -0.008(4) 0.009(4) 0.004(4)
C10 0.049(6) 0.047(6) 0.047(6) 0.002(5) 0.003(5) 0.015(5)
C11 0.033(5) 0.040(5) 0.053(6) -0.009(5) 0.000(4) 0.002(4)
C12 0.032(5) 0.043(5) 0.041(6) -0.008(4) 0.005(4) -0.006(4)
C13 0.037(5) 0.025(4) 0.038(5) -0.004(4) 0.017(4) -0.001(4)
C14 0.042(5) 0.029(4) 0.029(5) -0.004(4) 0.006(4) 0.000(4)
C15 0.051(6) 0.035(5) 0.056(7) -0.013(5) 0.011(5) 0.002(5)
C16 0.048(6) 0.054(6) 0.045(6) -0.003(5) 0.020(5) 0.008(5)
C17 0.044(6) 0.039(5) 0.039(5) -0.004(4) 0.013(4) -0.001(4)
C18 0.049(6) 0.042(6) 0.063(7) 0.003(5) 0.026(5) -0.008(5)
C19 0.058(7) 0.052(6) 0.045(6) 0.011(5) 0.013(5) 0.005(5)
C20 0.053(6) 0.034(5) 0.064(7) 0.004(5) 0.020(5) 0.005(5)
C21 0.025(4) 0.046(5) 0.054(6) -0.006(5) 0.011(4) -0.001(4)
C22 0.041(6) 0.068(7) 0.052(6) -0.005(5) 0.008(5) -0.011(5)
C23 0.049(6) 0.057(7) 0.086(8) -0.008(6) 0.032(6) 0.000(5)
C24 0.044(6) 0.055(7) 0.067(7) -0.006(6) 0.009(5) -0.018(5)
C25 0.027(4) 0.032(5) 0.038(5) 0.001(4) 0.012(4) 0.006(4)
C26 0.029(4) 0.027(4) 0.033(5) -0.008(4) 0.009(4) -0.005(3)
C27 0.025(4) 0.033(5) 0.040(5) 0.006(4) 0.009(4) -0.002(4)
C28 0.033(5) 0.033(5) 0.049(6) -0.002(4) 0.020(4) -0.004(4)
C29 0.037(5) 0.026(4) 0.040(5) -0.002(4) 0.012(4) 0.001(4)
C30 0.028(5) 0.026(5) 0.068(7) -0.004(4) 0.003(5) 0.000(4)
C33 0.033(6) 0.041(6) 0.117(10) 0.002(6) 0.030(6) -0.006(5)
O40 0.19(3) 0.16(2) 0.33(7) 0.18(4) -0.05(5) 0.02(4)
C41 0.121(14) 0.031(6) 0.29(3) 0.028(11) 0.110(19) 0.014(7)
C40 0.130(18) 0.113(17) 0.30(3) 0.067(19) 0.01(2) 0.029(14)
O34 0.066(6) 0.060(5) 0.147(9) -0.012(6) 0.013(6) -0.001(5)
C35 0.075(9) 0.065(8) 0.095(10) -0.010(7) 0.009(8) -0.010(7)
C36 0.056(9) 0.093(12) 0.23(2) -0.046(13) 0.010(11) 0.005(9)
C37 0.073(10) 0.058(9) 0.168(16) -0.004(9) 0.005(10) 0.017(7)
C38 0.091(10) 0.063(8) 0.087(10) -0.003(7) 0.015(8) -0.032(7)

loop_
_geom_bond_atom_site_label_1
_geom_bond_atom_site_label_2
_geom_bond_distance
_geom_bond_site_symmetry_2
_geom_bond_publ_flag
Ir1 O2 2.067(5) . ?
Ir1 O1 2.076(5) . ?
Ir1 N1 2.233(6) . ?
Ir1 P2 2.327(2) . ?
Ir1 P1 2.332(2) . ?
Ir1 H1 1.6199(5) . ?
P1 C2 1.858(7) . ?
P1 C9 1.899(9) . ?
P1 C5 1.913(9) . ?
P2 C14 1.856(8) . ?
P2 C21 1.901(9) . ?
P2 C17 1.907(9) . ?
F1 C3 1.339(10) . ?
F2 C3 1.339(11) . ?
F3 C3 1.352(10) . ?
F4 C4 1.339(10) . ?
F5 C4 1.358(11) . ?
F6 C4 1.331(10) . ?
F7 C15 1.347(11) . ?
F8 C15 1.328(11) . ?
F9 C15 1.336(10) . ?
F10 C16 1.329(10) . ?
F11 C16 1.346(10) . ?
F12 C16 1.340(11) . ?
O1 C1 1.362(9) . ?
O2 C13 1.379(9) . ?
N1 C29 1.346(10) . ?
N1 C25 1.348(10) . ?
N2 C27 1.349(10) . ?
N2 C30 1.447(10) . ?
N2 C33 1.468(11) . ?
C1 C2 1.545(11) . ?
C1 C3 1.548(12) . ?
C1 C4 1.551(12) . ?
C2 H2A 0.9700 . ?
C2 H2B 0.9700 . ?
C5 C8 1.508(12) . ?
C5 C6 1.522(12) . ?
C5 C7 1.541(12) . ?
C6 H6A 0.9600 . ?
C6 H6B 0.9600 . ?
C6 H6C 0.9600 . ?
C7 H7A 0.9600 . ?
C7 H7B 0.9600 . ?
C7 H7C 0.9600 . ?
C8 H8A 0.9600 . ?
C8 H8B 0.9600 . ?
C8 H8C 0.9600 . ?
C9 C10 1.505(12) . ?
C9 C11 1.547(12) . ?
C9 C12 1.551(12) . ?
C10 H10A 0.9600 . ?
C10 H10B 0.9600 . ?
C10 H10C 0.9600 . ?
C11 H11A 0.9600 . ?
C11 H11B 0.9600 . ?
C11 H11C 0.9600 . ?
C12 H12A 0.9600 . ?
C12 H12B 0.9600 . ?
C12 H12C 0.9600 . ?
C13 C14 1.534(11) . ?
C13 C15 1.541(12) . ?
C13 C16 1.543(12) . ?
C14 H14A 0.9700 . ?
C14 H14B 0.9700 . ?
C17 C18 1.525(12) . ?
C17 C20 1.541(12) . ?
C17 C19 1.545(12) . ?
C18 H18A 0.9600 . ?
C18 H18B 0.9600 . ?
C18 H18C 0.9600 . ?
C19 H19A 0.9600 . ?
C19 H19B 0.9600 . ?
C19 H19C 0.9600 . ?
C20 H20A 0.9600 . ?
C20 H20B 0.9600 . ?
C20 H20C 0.9600 . ?
C21 C23 1.519(13) . ?
C21 C24 1.528(13) . ?
C21 C22 1.559(13) . ?
C22 H22A 0.9600 . ?
C22 H22B 0.9600 . ?
C22 H22C 0.9600 . ?
C23 H23A 0.9600 . ?
C23 H23B 0.9600 . ?
C23 H23C 0.9600 . ?
C24 H24A 0.9600 . ?
C24 H24B 0.9600 . ?
C24 H24C 0.9600 . ?
C25 C26 1.379(11) . ?
C25 H25A 0.9300 . ?
C26 C27 1.414(11) . ?
C26 H26A 0.9300 . ?
C27 C28 1.404(11) . ?
C28 C29 1.360(11) . ?
C28 H28A 0.9300 . ?
C29 H29A 0.9300 . ?
C30 C31' 1.53(2) . ?
C30 C31 1.580(19) . ?
C30 H30A 0.9700 . ?
C30 H30B 0.9700 . ?
C31 C32 1.64(3) . ?
C31 H31A 0.9700 . ?
C31 H31B 0.9700 . ?
C32 C33 1.63(2) . ?
C32 H32A 0.9700 . ?
C32 H32B 0.9700 . ?
C31' C32' 1.54(3) . ?
C31' H31C 0.9700 . ?
C31' H31D 0.9700 . ?
C32' C33 1.47(2) . ?
C32' H32C 0.9700 . ?
C32' H32D 0.9700 . ?
C33 H33A 0.9700 . ?
C33 H33B 0.9700 . ?
O40 O40 0.79(14) 2_655 ?
O40 C40 1.42(8) 2_655 ?
O40 C40 1.48(6) . ?
C41 C41 1.38(3) 2_655 ?
C41 C40 1.43(2) . ?
C40 O40 1.42(8) 2_655 ?
O34 C35 1.407(13) . ?
O34 C38 1.415(13) . ?
C35 C36 1.455(17) . ?
C35 H35A 0.9700 . ?
C35 H35B 0.9700 . ?
C36 C37 1.478(17) . ?
C36 H36A 0.9700 . ?
C36 H36B 0.9700 . ?
C37 C38 1.448(17) . ?
C37 H37A 0.9700 . ?
C37 H37B 0.9700 . ?
C38 H38A 0.9700 . ?
C38 H38B 0.9700 . ?
